data_7061230
loop_
_publ_author_name
'Costa, Let\'icia D.'
'Guieu, Samuel'
'Faustino, Maria do Amparo F.'
'Tom\'e, Augusto C.'

_publ_section_title
;
 Straightforward synthesis of thiazolo[5,4-c]isoquinolines from
 dithiooxamide and 2-halobenzaldehydes
;
_journal_issue 8
_journal_name_full 'New Journal of Chemistry'
_journal_page_first 3602
_journal_page_last 3615
_journal_paper_doi 10.1039/D1NJ05536D
_journal_volume 46
_journal_year 2022
_chemical_formula_moiety 'C9 H3 F4 N S'
_chemical_formula_sum 'C9 H3 F4 N S'
_chemical_formula_weight 233.18
_chemical_name_systematic 2,5-bis(2-fluoro-6-(trifluoromethyl)phenyl)thiazolo[5,4-d]thiazole
_space_group_crystal_system monoclinic
_space_group_IT_number 14
_space_group_name_Hall '-P 2yn'
_space_group_name_H-M_alt 'P 1 21/n 1'
_atom_sites_solution_hydrogens geom
_atom_sites_solution_primary direct
_atom_sites_solution_secondary difmap
_audit_creation_method SHELXL-2018/3
_audit_update_record
;
2021-07-29 deposited with the CCDC.	2022-01-20 downloaded from the CCDC.
;
_cell_angle_alpha 90
_cell_angle_beta 94.58(3)
_cell_angle_gamma 90
_cell_formula_units_Z 4
_cell_length_a 7.760(9)
_cell_length_b 9.903(11)
_cell_length_c 11.438(13)
_cell_measurement_reflns_used 4122
_cell_measurement_temperature 150(2)
_cell_measurement_theta_max 32.36
_cell_measurement_theta_min 2.71
_cell_volume 876.2(17)
_computing_cell_refinement 'Bruker SAINT'
_computing_data_collection 'Bruker APEX2'
_computing_data_reduction 'Bruker SAINT'
_computing_molecular_graphics 'Bruker SHELXTL'
_computing_publication_material 'Bruker SHELXTL'
_computing_structure_refinement 'SHELXL-2018/3 (Sheldrick, 2018)'
_computing_structure_solution 'SHELXS-97 (Sheldrick 2008)'
_diffrn_ambient_temperature 150(2)
_diffrn_measured_fraction_theta_full 1.000
_diffrn_measured_fraction_theta_max 0.996
_diffrn_measurement_device_type 'Bruker APEX-II CCD'
_diffrn_measurement_method '\f and \w scans'
_diffrn_radiation_type MoK\a
_diffrn_radiation_wavelength 0.71073
_diffrn_reflns_av_R_equivalents 0.0274
_diffrn_reflns_av_unetI/netI 0.0244
_diffrn_reflns_Laue_measured_fraction_full 1.000
_diffrn_reflns_Laue_measured_fraction_max 0.996
_diffrn_reflns_limit_h_max 11
_diffrn_reflns_limit_h_min -11
_diffrn_reflns_limit_k_max 15
_diffrn_reflns_limit_k_min -15
_diffrn_reflns_limit_l_max 12
_diffrn_reflns_limit_l_min -17
_diffrn_reflns_number 14168
_diffrn_reflns_point_group_measured_fraction_full 1.000
_diffrn_reflns_point_group_measured_fraction_max 0.996
_diffrn_reflns_theta_full 25.242
_diffrn_reflns_theta_max 33.311
_diffrn_reflns_theta_min 2.724
_exptl_absorpt_coefficient_mu 0.394
_exptl_absorpt_correction_T_max 0.7465
_exptl_absorpt_correction_T_min 0.6864
_exptl_absorpt_correction_type multi-scan
_exptl_absorpt_process_details
;
 SADABS 2016/2: Krause, L., Herbst-Irmer, R., Sheldrick G.M. & Stalke D.,
 J. Appl. Cryst. 48 (2015) 3-10
;
_exptl_crystal_colour yellow
_exptl_crystal_density_diffrn 1.768
_exptl_crystal_description block
_exptl_crystal_F_000 464
_exptl_crystal_recrystallization_method 'Re-crystallisation from solvent'
_exptl_crystal_size_max 0.400
_exptl_crystal_size_mid 0.300
_exptl_crystal_size_min 0.200
_exptl_transmission_factor_max 0.7465
_exptl_transmission_factor_min 0.6864
_refine_diff_density_max 0.496
_refine_diff_density_min -0.328
_refine_diff_density_rms 0.061
_refine_ls_extinction_method none
_refine_ls_goodness_of_fit_ref 1.053
_refine_ls_hydrogen_treatment constr
_refine_ls_matrix_type full
_refine_ls_number_parameters 136
_refine_ls_number_reflns 3381
_refine_ls_number_restraints 0
_refine_ls_restrained_S_all 1.053
_refine_ls_R_factor_all 0.0456
_refine_ls_R_factor_gt 0.0362
_refine_ls_shift/su_max 0.001
_refine_ls_shift/su_mean 0.000
_refine_ls_structure_factor_coef Fsqd
_refine_ls_weighting_details 'w=1/[\s^2^(Fo^2^)+(0.0463P)^2^+0.2871P] where P=(Fo^2^+2Fc^2^)/3'
_refine_ls_weighting_scheme calc
_refine_ls_wR_factor_gt 0.0926
_refine_ls_wR_factor_ref 0.0984
_reflns_Friedel_coverage 0.000
_reflns_number_gt 2800
_reflns_number_total 3381
_reflns_threshold_expression 'I > 2\s(I)'
_cod_data_source_file d1nj05536d2.cif
_cod_data_source_block shelx_CCDC11
_cod_depositor_comments 'Adding full bibliography for 7061219--7061230.cif.'
_cod_original_sg_symbol_H-M 'P 21/n'
_cod_database_code 7061230
_shelx_shelxl_version_number 2018/3
_shelx_space_group_comment
;
The symmetry employed for this shelxl refinement is uniquely defined
by the following loop, which should always be used as a source of
symmetry information in preference to the above space-group names.
They are only intended as comments.
;
_shelx_estimated_absorpt_t_min 0.858
_shelx_estimated_absorpt_t_max 0.925

loop_
_space_group_symop_operation_xyz
'x, y, z'
'-x+1/2, y+1/2, -z+1/2'
'-x, -y, -z'
'x-1/2, -y-1/2, z-1/2'

loop_
_atom_site_label
_atom_site_type_symbol
_atom_site_fract_x
_atom_site_fract_y
_atom_site_fract_z
_atom_site_U_iso_or_equiv
_atom_site_adp_type
_atom_site_occupancy
_atom_site_site_symmetry_order
_atom_site_calc_flag
_atom_site_refinement_flags_posn
_atom_site_refinement_flags_adp
_atom_site_refinement_flags_occupancy
_atom_site_disorder_assembly
_atom_site_disorder_group
S1 S 0.59656(4) 0.57519(3) 0.65857(2) 0.02427(9) Uani 1 1 d . . . . .
F1 F 0.69709(10) 0.33915(9) 0.84226(7) 0.03163(19) Uani 1 1 d . . . . .
F2 F -0.01432(11) 0.54157(11) 0.82985(8) 0.0374(2) Uani 1 1 d . . . . .
F3 F 0.15898(12) 0.59013(10) 0.70107(9) 0.0409(2) Uani 1 1 d . . . . .
F4 F 0.01899(12) 0.40482(10) 0.68957(8) 0.0404(2) Uani 1 1 d . . . . .
N1 N 0.38017(13) 0.38768(10) 0.58518(8) 0.02021(19) Uani 1 1 d . . . . .
C1 C 0.34046(19) 0.31545(14) 1.02178(10) 0.0278(3) Uani 1 1 d . . . . .
H1 H 0.314979 0.281991 1.096306 0.033 Uiso 1 1 calc R U . . .
C2 C 0.50586(18) 0.30555(13) 0.98736(10) 0.0256(2) Uani 1 1 d . . . . .
H2 H 0.596334 0.267815 1.037948 0.031 Uiso 1 1 calc R U . . .
C3 C 0.53643(15) 0.35199(12) 0.87734(10) 0.0209(2) Uani 1 1 d . . . . .
C4 C 0.41113(15) 0.40794(11) 0.79912(9) 0.01694(19) Uani 1 1 d . . . . .
C5 C 0.45241(14) 0.44545(11) 0.67958(9) 0.01735(19) Uani 1 1 d . . . . .
C6 C 0.44175(14) 0.44851(12) 0.48992(9) 0.0182(2) Uani 1 1 d . . . . .
C7 C 0.21097(17) 0.37395(14) 0.94831(10) 0.0245(2) Uani 1 1 d . . . . .
H3 H 0.097472 0.381667 0.973179 0.029 Uiso 1 1 calc R U . . .
C8 C 0.24607(15) 0.42144(11) 0.83843(9) 0.0185(2) Uani 1 1 d . . . . .
C9 C 0.10329(16) 0.48916(13) 0.76446(10) 0.0234(2) Uani 1 1 d . . . . .

loop_
_atom_site_aniso_label
_atom_site_aniso_U_11
_atom_site_aniso_U_22
_atom_site_aniso_U_33
_atom_site_aniso_U_23
_atom_site_aniso_U_13
_atom_site_aniso_U_12
S1 0.03018(16) 0.02760(16) 0.01511(12) -0.00092(10) 0.00240(10) -0.01220(12)
F1 0.0208(3) 0.0390(5) 0.0356(4) 0.0093(3) 0.0048(3) 0.0078(3)
F2 0.0270(4) 0.0566(6) 0.0292(4) -0.0087(4) 0.0059(3) 0.0155(4)
F3 0.0353(5) 0.0393(5) 0.0492(5) 0.0222(4) 0.0095(4) 0.0140(4)
F4 0.0343(5) 0.0513(6) 0.0336(4) -0.0172(4) -0.0108(4) 0.0052(4)
N1 0.0233(4) 0.0211(4) 0.0166(4) 0.0000(3) 0.0041(3) -0.0039(4)
C1 0.0406(7) 0.0274(6) 0.0158(5) 0.0025(4) 0.0054(4) -0.0013(5)
C2 0.0336(6) 0.0241(6) 0.0186(5) 0.0036(4) -0.0016(4) 0.0013(5)
C3 0.0222(5) 0.0198(5) 0.0207(5) 0.0015(4) 0.0018(4) 0.0012(4)
C4 0.0207(5) 0.0155(5) 0.0149(4) -0.0002(3) 0.0029(3) -0.0009(4)
C5 0.0180(4) 0.0177(5) 0.0167(4) 0.0006(4) 0.0028(3) -0.0004(4)
C6 0.0198(5) 0.0197(5) 0.0153(4) -0.0003(4) 0.0030(4) -0.0027(4)
C7 0.0282(6) 0.0282(6) 0.0182(5) -0.0018(4) 0.0081(4) -0.0010(5)
C8 0.0208(5) 0.0189(5) 0.0162(4) -0.0020(4) 0.0038(4) -0.0006(4)
C9 0.0222(5) 0.0285(6) 0.0199(5) -0.0039(4) 0.0037(4) 0.0033(4)

loop_
_atom_type_symbol
_atom_type_description
_atom_type_scat_dispersion_real
_atom_type_scat_dispersion_imag
_atom_type_scat_source
C C 0.0033 0.0016 'International Tables Vol C Tables 4.2.6.8 and 6.1.1.4'
H H 0.0000 0.0000 'International Tables Vol C Tables 4.2.6.8 and 6.1.1.4'
N N 0.0061 0.0033 'International Tables Vol C Tables 4.2.6.8 and 6.1.1.4'
F F 0.0171 0.0103 'International Tables Vol C Tables 4.2.6.8 and 6.1.1.4'
S S 0.1246 0.1234 'International Tables Vol C Tables 4.2.6.8 and 6.1.1.4'

loop_
_geom_angle_atom_site_label_1
_geom_angle_atom_site_label_2
_geom_angle_atom_site_label_3
_geom_angle
_geom_angle_site_symmetry_1
_geom_angle_site_symmetry_3
_geom_angle_publ_flag
C6 S1 C5 88.46(6) 3_666 . ?
C5 N1 C6 108.17(12) . . ?
C2 C1 C7 120.31(13) . . ?
C2 C1 H1 119.8 . . ?
C7 C1 H1 119.8 . . ?
C1 C2 C3 118.04(12) . . ?
C1 C2 H2 121.0 . . ?
C3 C2 H2 121.0 . . ?
F1 C3 C2 118.15(11) . . ?
F1 C3 C4 117.71(12) . . ?
C2 C3 C4 124.12(13) . . ?
C3 C4 C8 116.44(12) . . ?
C3 C4 C5 120.42(12) . . ?
C8 C4 C5 123.10(10) . . ?
N1 C5 C4 122.96(12) . . ?
N1 C5 S1 116.66(10) . . ?
C4 C5 S1 120.35(8) . . ?
N1 C6 C6 117.56(13) . 3_666 ?
N1 C6 S1 133.29(10) . 3_666 ?
C6 C6 S1 109.15(11) 3_666 3_666 ?
C1 C7 C8 120.37(13) . . ?
C1 C7 H3 119.8 . . ?
C8 C7 H3 119.8 . . ?
C7 C8 C4 120.65(11) . . ?
C7 C8 C9 118.23(12) . . ?
C4 C8 C9 121.12(12) . . ?
F3 C9 F4 106.62(13) . . ?
F3 C9 F2 106.32(13) . . ?
F4 C9 F2 106.42(13) . . ?
F3 C9 C8 112.79(12) . . ?
F4 C9 C8 112.72(13) . . ?
F2 C9 C8 111.51(12) . . ?

loop_
_geom_bond_atom_site_label_1
_geom_bond_atom_site_label_2
_geom_bond_distance
_geom_bond_site_symmetry_2
_geom_bond_publ_flag
S1 C6 1.717(2) 3_666 ?
S1 C5 1.7328(18) . ?
F1 C3 1.346(2) . ?
F2 C9 1.3308(17) . ?
F3 C9 1.3275(18) . ?
F4 C9 1.3303(18) . ?
N1 C5 1.3080(18) . ?
N1 C6 1.3644(18) . ?
C1 C2 1.376(2) . ?
C1 C7 1.384(2) . ?
C1 H1 0.9500 . ?
C2 C3 1.378(2) . ?
C2 H2 0.9500 . ?
C3 C4 1.3834(19) . ?
C4 C8 1.397(2) . ?
C4 C5 1.476(2) . ?
C6 C6 1.370(2) 3_666 ?
C7 C8 1.389(2) . ?
C7 H3 0.9500 . ?
C8 C9 1.498(2) . ?

loop_
_geom_hbond_atom_site_label_D
_geom_hbond_atom_site_label_H
_geom_hbond_atom_site_label_A
_geom_hbond_distance_DH
_geom_hbond_distance_HA
_geom_hbond_distance_DA
_geom_hbond_angle_DHA
_geom_hbond_site_symmetry_A
_geom_hbond_publ_flag
C2 H2 F4 0.95 2.54 3.108(3) 118.5 4_666 yes
C2 H2 F4 0.95 2.54 3.108(3) 118.5 4_666 yes

loop_
_geom_torsion_atom_site_label_1
_geom_torsion_atom_site_label_2
_geom_torsion_atom_site_label_3
_geom_torsion_atom_site_label_4
_geom_torsion
_geom_torsion_site_symmetry_1
_geom_torsion_site_symmetry_2
_geom_torsion_site_symmetry_3
_geom_torsion_site_symmetry_4
_geom_torsion_publ_flag
C7 C1 C2 C3 -1.72(19) . . . . ?
C1 C2 C3 F1 -178.27(11) . . . . ?
C1 C2 C3 C4 -0.1(2) . . . . ?
F1 C3 C4 C8 -179.29(10) . . . . ?
C2 C3 C4 C8 2.49(18) . . . . ?
F1 C3 C4 C5 2.95(16) . . . . ?
C2 C3 C4 C5 -175.28(11) . . . . ?
C6 N1 C5 C4 177.90(10) . . . . ?
C6 N1 C5 S1 0.16(13) . . . . ?
C3 C4 C5 N1 115.90(15) . . . . ?
C8 C4 C5 N1 -61.72(17) . . . . ?
C3 C4 C5 S1 -66.44(15) . . . . ?
C8 C4 C5 S1 115.94(13) . . . . ?
C6 S1 C5 N1 0.03(10) 3_666 . . . ?
C6 S1 C5 C4 -177.77(10) 3_666 . . . ?
C5 N1 C6 C6 -0.34(18) . . . 3_666 ?
C5 N1 C6 S1 -179.86(10) . . . 3_666 ?
C2 C1 C7 C8 1.0(2) . . . . ?
C1 C7 C8 C4 1.61(19) . . . . ?
C1 C7 C8 C9 -177.44(12) . . . . ?
C3 C4 C8 C7 -3.22(16) . . . . ?
C5 C4 C8 C7 174.49(11) . . . . ?
C3 C4 C8 C9 175.81(11) . . . . ?
C5 C4 C8 C9 -6.49(17) . . . . ?
C7 C8 C9 F3 144.57(12) . . . . ?
C4 C8 C9 F3 -34.48(16) . . . . ?
C7 C8 C9 F4 -94.63(14) . . . . ?
C4 C8 C9 F4 86.33(15) . . . . ?
C7 C8 C9 F2 25.01(16) . . . . ?
C4 C8 C9 F2 -154.04(11) . . . . ?
